data_7245739
loop_
_publ_author_name
'Maynard-Casely, Helen E'
'Yevstigneyev, Nikita S.'
'Duyker, Samuel G.'
'Ennis, Courtney'

_publ_section_title
;
 The crystal structure, thermal expansion and far-IR spectrum of propanal
 (CH<sub>3</sub>CH<sub>2</sub>CHO) determined using powder X-ray
 diffraction, neutron scattering, periodic DFT and synchrotron techniques.
;
_journal_issue 1
_journal_name_full 'Physical chemistry chemical physics : PCCP'
_journal_page_first 122
_journal_page_last 128
_journal_paper_doi 10.1039/d1cp04477j
_journal_volume 24
_journal_year 2021
_chemical_formula_sum 'C3 H6 O'
_chemical_formula_weight 58.08
_chemical_melting_point 170
_chemical_name_mineral Propanal
_space_group_IT_number 14
_space_group_name_Hall '-P 2yab'
_space_group_name_H-M_alt 'P 1 21/a 1'
_symmetry_cell_setting monoclinic
_symmetry_space_group_name_H-M 'P 1 21/a 1'
_audit_update_record
;
2021-09-28 deposited with the CCDC.	2021-12-03 downloaded from the CCDC.
;
_cell_angle_alpha 90
_cell_angle_beta 97.508(6)
_cell_angle_gamma 90
_cell_formula_units_Z 4
_cell_length_a 8.9833(6)
_cell_length_b 4.2238(2)
_cell_length_c 9.4734(6)
_cell_measurement_temperature 100
_cell_volume 356.37(4)
_diffrn_ambient_temperature 100
_diffrn_detector 'MYTHEN detector'
_diffrn_measurement_device_type 'STOE STADI P'
_diffrn_radiation_source 'sealed X-ray tube'
_diffrn_radiation_type 'Mo k\a'
_diffrn_radiation_wavelength 0.7094059
_exptl_crystal_density_diffrn 1.082
_exptl_crystal_description powder
_exptl_crystal_recrystallization_method 'From the Melt'
_cod_data_source_file d1cp04477j2.cif
_cod_data_source_block propanal
_cod_original_sg_symbol_H-M P21/a
_cod_original_formula_sum 'C3 H6 O1'
_cod_database_code 7245739

loop_
_symmetry_equiv_pos_as_xyz
'x, y, z '
'-x+1/2, y+1/2, -z '
'-x, -y, -z '
'x+1/2, -y+1/2, z '

loop_
_atom_site_label
_atom_site_type_symbol
_atom_site_symmetry_multiplicity
_atom_site_fract_x
_atom_site_fract_y
_atom_site_fract_z
_atom_site_occupancy
_atom_site_B_iso_or_equiv
O1 O 4 0.20152 0.63345 0.12293 1 2.1(3)
C1 C 4 0.33732 0.61347 0.12784 1 3.0(5)
H11 H 4 0.37832 0.72129 0.05717 1 1
C2 C 4 0.44298 0.45047 0.24207 1 2.8(5)
H21 H 4 0.50667 0.29356 0.19998 1 1
H22 H 4 0.51183 0.61237 0.28901 1 1
C3 C 4 0.36548 0.29703 0.35454 1 4.0(5)
H31 H 4 0.43822 0.25571 0.43884 1 1
H32 H 4 0.29297 0.43728 0.37978 1 1
H33 H 4 0.32135 0.10624 0.32195 1 1
